data_1573271
loop_
_publ_author_name
'Franz, Roman'
'Bartek, M\'at\'e'
'Bruhn, Clemens'
'Kelemen, Zsolt'
'Pietschnig, Rudolf'

_publ_section_title
;
 P+ Addition and Transfer involving a Tetraphosphenium Ion
;
_journal_name_full 'Chemical Science'
_journal_paper_doi 10.1039/D4SC06823H
_journal_year 2024
_chemical_formula_moiety 'C18 H28 Fe P3, B F4'
_chemical_formula_sum 'C18 H28 B F4 Fe P3'
_chemical_formula_weight 479.97
_space_group_crystal_system monoclinic
_space_group_IT_number 14
_space_group_name_Hall '-P 2yn'
_space_group_name_H-M_alt 'P 1 21/n 1'
_atom_sites_solution_hydrogens mixed
_atom_sites_solution_primary direct
_audit_creation_date 2024-01-24
_audit_creation_method
;
Olex2 1.5
(compiled 2023.08.24 svn.re1ec1418 for OlexSys, GUI svn.r6817)
;
_audit_update_record
;
2024-01-26 deposited with the CCDC.	2024-11-25 downloaded from the CCDC.
;
_cell_angle_alpha 90
_cell_angle_beta 107.121(3)
_cell_angle_gamma 90
_cell_formula_units_Z 4
_cell_length_a 10.9377(5)
_cell_length_b 15.3369(5)
_cell_length_c 13.4763(6)
_cell_measurement_reflns_used 20823
_cell_measurement_temperature 100
_cell_measurement_theta_max 27.33
_cell_measurement_theta_min 1.58
_cell_volume 2160.47(16)
_computing_cell_refinement
;
X-Area Recipe 1.33.0.0 (STOE, 2015)
;
_computing_data_collection
;
X-Area WinXpose 2.0.22.0 (STOE, 2016)
;
_computing_data_reduction
;
X-Area Integrate 1.71.0.0 (STOE, 2016)
X-Area LANA 1.71.4.0 (STOE, 2017)
;
_computing_molecular_graphics 'Olex2 1.5 (Dolomanov et al., 2009)'
_computing_publication_material
;
STOE & Cie GmbH, X-Area, software package for collecting single-crystal or
multi-domain crystal data on STOE area-detector diffractometers, for image 
processing, for the correction and scaling of reflection intensities and 
for outlier rejection, version 1.77, Darmstadt 2016
;
_computing_structure_refinement 'SHELXL 2018/3 (Sheldrick, 2015)'
_computing_structure_solution 'SHELXS  (Sheldrick, 2008)'
_diffrn_ambient_temperature 100
_diffrn_detector 'image plate (34 cm diameter)'
_diffrn_detector_area_resol_mean 6.67
_diffrn_detector_type 'STOE Imaging Plate'
_diffrn_measured_fraction_theta_full 0.999
_diffrn_measured_fraction_theta_max 0.995
_diffrn_measurement_details
;
 204 frames, detector distance = 120 mm
;
_diffrn_measurement_device '2-circle diffractometer'
_diffrn_measurement_device_type 'STOE IPDS II'
_diffrn_measurement_method 'rotation method, \w scans'
_diffrn_radiation_collimation '1.2, 0.6 mm diameter, multiple pinhole'
_diffrn_radiation_monochromator 'plane graphite'
_diffrn_radiation_polarisn_norm 270
_diffrn_radiation_probe x-ray
_diffrn_radiation_type 'Mo K\a'
_diffrn_radiation_wavelength 0.71073
_diffrn_reflns_av_R_equivalents 0.0190
_diffrn_reflns_av_unetI/netI 0.0178
_diffrn_reflns_Laue_measured_fraction_full 0.999
_diffrn_reflns_Laue_measured_fraction_max 0.995
_diffrn_reflns_limit_h_max 13
_diffrn_reflns_limit_h_min -13
_diffrn_reflns_limit_k_max 17
_diffrn_reflns_limit_k_min -19
_diffrn_reflns_limit_l_max 17
_diffrn_reflns_limit_l_min -16
_diffrn_reflns_number 14617
_diffrn_reflns_point_group_measured_fraction_full 0.999
_diffrn_reflns_point_group_measured_fraction_max 0.995
_diffrn_reflns_theta_full 25.242
_diffrn_reflns_theta_max 26.771
_diffrn_reflns_theta_min 2.065
_diffrn_source 'Genix Mo HF'
_diffrn_source_current 1.000
_diffrn_source_power 0.050
_diffrn_source_voltage 50
_exptl_absorpt_coefficient_mu 0.955
_exptl_absorpt_correction_T_max 0.9759
_exptl_absorpt_correction_T_min 0.6233
_exptl_absorpt_correction_type multi-scan
_exptl_absorpt_process_details
;
STOE X-Red32, absorption correction by Gaussian integration, analogous to
P. Coppens, "The Evaluation of Absorption and Extinction in Single-Crystal
Structure Analysis", published in: F. R. Ahmed (Editor), "Crystallographic
Computing", Munksgaard, Copenhagen (1970), 255 - 270.
Afterwards scaling of reflection intensities was performed within STOE LANA.
J. Koziskova, F. Hahn, J. Richter, J. Kozisek, "Comparison of different
absorption corrections on the model structure of tetrakis(\m~2~-acetato)-
diaqua-di-copper(II)", Acta Chimica Slovaca, vol. 9, no. 2, 2016, pp. 136 - 140.
;
_exptl_crystal_colour yellow
_exptl_crystal_colour_primary yellow
_exptl_crystal_density_diffrn 1.476
_exptl_crystal_density_method 'not measured'
_exptl_crystal_description plate
_exptl_crystal_F_000 992
_exptl_crystal_size_max 0.34
_exptl_crystal_size_mid 0.16
_exptl_crystal_size_min 0.02
_refine_diff_density_max 0.360
_refine_diff_density_min -0.266
_refine_diff_density_rms 0.060
_refine_ls_extinction_method none
_refine_ls_goodness_of_fit_ref 1.048
_refine_ls_hydrogen_treatment mixed
_refine_ls_matrix_type full
_refine_ls_number_parameters 258
_refine_ls_number_reflns 4576
_refine_ls_number_restraints 0
_refine_ls_restrained_S_all 1.048
_refine_ls_R_factor_all 0.0350
_refine_ls_R_factor_gt 0.0283
_refine_ls_shift/su_max 0.000
_refine_ls_shift/su_mean 0.000
_refine_ls_structure_factor_coef Fsqd
_refine_ls_weighting_details 'w=1/[\s^2^(Fo^2^)+(0.0341P)^2^+1.5966P] where P=(Fo^2^+2Fc^2^)/3'
_refine_ls_weighting_scheme calc
_refine_ls_wR_factor_gt 0.0688
_refine_ls_wR_factor_ref 0.0724
_reflns_Friedel_coverage 0.000
_reflns_number_gt 4001
_reflns_number_total 4576
_reflns_threshold_expression 'I > 2\s(I)'
_cod_data_source_file d4sc06823h2.cif
_cod_data_source_block i2935
_cod_database_code 1573271
_shelx_shelxl_version_number 2018/3
_shelx_space_group_comment
;
The symmetry employed for this shelxl refinement is uniquely defined
by the following loop, which should always be used as a source of
symmetry information in preference to the above space-group names.
They are only intended as comments.
;
_olex2_refinement_description
;
1. Fixed Uiso
 At 1.2 times of:
  All C(H) groups
 At 1.5 times of:
  All C(H,H,H) groups
2.a Aromatic/amide H refined with riding coordinates:
 C2(H2), C3(H3A), C4(H4), C5(H5), C7(H7), C8(H8), C9(H9), C10(H10)
2.b Idealised Me refined as rotating group:
 C13(H13A,H13B,H13C), C12(H12A,H12B,H12C), C14(H14A,H14B,H14C), C16(H16A,H16B,
 H16C), C17(H17A,H17B,H17C), C18(H18A,H18B,H18C)
;
_olex2_submission_special_instructions 'No special instructions were received'

loop_
_space_group_symop_operation_xyz
'x, y, z'
'-x+1/2, y+1/2, -z+1/2'
'-x, -y, -z'
'x-1/2, -y-1/2, z-1/2'

loop_
_atom_site_label
_atom_site_type_symbol
_atom_site_fract_x
_atom_site_fract_y
_atom_site_fract_z
_atom_site_U_iso_or_equiv
_atom_site_adp_type
_atom_site_occupancy
_atom_site_site_symmetry_order
_atom_site_calc_flag
_atom_site_refinement_flags_posn
_atom_site_refinement_flags_adp
_atom_site_refinement_flags_occupancy
_atom_site_disorder_assembly
_atom_site_disorder_group
Fe1 Fe 0.29554(2) 0.12618(2) 0.42393(2) 0.01996(8) Uani 1 1 d . . . . .
P1 P 0.26165(4) 0.17565(3) 0.17669(3) 0.02111(11) Uani 1 1 d . . . . .
P2 P 0.12996(5) 0.07145(3) 0.12402(4) 0.02303(11) Uani 1 1 d . . . . .
P3 P 0.02983(4) 0.11149(3) 0.22967(3) 0.01902(10) Uani 1 1 d . . . . .
C1 C 0.36100(17) 0.17068(12) 0.30774(13) 0.0219(4) Uani 1 1 d . . . . .
C2 C 0.36802(18) 0.23844(13) 0.38302(14) 0.0259(4) Uani 1 1 d . . . . .
H2 H 0.327143 0.292247 0.370703 0.031 Uiso 1 1 calc R U . . .
C3 C 0.44866(18) 0.20809(13) 0.47933(15) 0.0276(4) Uani 1 1 d . . . . .
H3A H 0.470235 0.238913 0.541512 0.033 Uiso 1 1 calc R U . . .
C4 C 0.49095(17) 0.12305(13) 0.46522(15) 0.0263(4) Uani 1 1 d . . . . .
H4 H 0.544902 0.088679 0.516597 0.032 Uiso 1 1 calc R U . . .
C5 C 0.43715(17) 0.09884(12) 0.35922(14) 0.0228(4) Uani 1 1 d . . . . .
H5 H 0.449238 0.046218 0.329123 0.027 Uiso 1 1 calc R U . . .
C6 C 0.11087(17) 0.09184(13) 0.36293(13) 0.0225(4) Uani 1 1 d . . . . .
C7 C 0.12274(17) 0.15456(14) 0.44418(14) 0.0263(4) Uani 1 1 d . . . . .
H7 H 0.084168 0.209166 0.437409 0.032 Uiso 1 1 calc R U . . .
C8 C 0.20432(18) 0.11784(15) 0.53691(14) 0.0298(4) Uani 1 1 d . . . . .
H8 H 0.228233 0.144381 0.601834 0.036 Uiso 1 1 calc R U . . .
C9 C 0.24308(18) 0.03416(14) 0.51392(15) 0.0294(4) Uani 1 1 d . . . . .
H9 H 0.296738 -0.003498 0.561285 0.035 Uiso 1 1 calc R U . . .
C10 C 0.18638(17) 0.01710(13) 0.40632(14) 0.0256(4) Uani 1 1 d . . . . .
H10 H 0.196449 -0.033121 0.370844 0.031 Uiso 1 1 calc R U . . .
C11 C 0.36059(18) 0.19004(13) 0.08880(14) 0.0245(4) Uani 1 1 d . . . . .
C13 C 0.4705(2) 0.25120(16) 0.14089(18) 0.0401(5) Uani 1 1 d . . . . .
H13A H 0.436737 0.304909 0.158402 0.060 Uiso 1 1 calc R U . . .
H13B H 0.519988 0.262852 0.094202 0.060 Uiso 1 1 calc R U . . .
H13C H 0.523964 0.224398 0.202890 0.060 Uiso 1 1 calc R U . . .
C12 C 0.2764(2) 0.22991(15) -0.01275(15) 0.0334(5) Uani 1 1 d . . . . .
H12A H 0.200828 0.195047 -0.039094 0.050 Uiso 1 1 calc R U . . .
H12B H 0.323132 0.231556 -0.062847 0.050 Uiso 1 1 calc R U . . .
H12C H 0.252374 0.288077 0.000136 0.050 Uiso 1 1 calc R U . . .
C14 C 0.4113(2) 0.10139(14) 0.06803(16) 0.0325(4) Uani 1 1 d . . . . .
H14A H 0.461806 0.076441 0.132372 0.049 Uiso 1 1 calc R U . . .
H14B H 0.463179 0.108436 0.022223 0.049 Uiso 1 1 calc R U . . .
H14C H 0.340704 0.063473 0.036422 0.049 Uiso 1 1 calc R U . . .
C15 C -0.13131(17) 0.06424(12) 0.19658(14) 0.0226(4) Uani 1 1 d . . . . .
C16 C -0.19322(18) 0.09754(14) 0.27781(15) 0.0277(4) Uani 1 1 d . . . . .
H16A H -0.142874 0.079342 0.345698 0.042 Uiso 1 1 calc R U . . .
H16B H -0.278028 0.074062 0.263344 0.042 Uiso 1 1 calc R U . . .
H16C H -0.197503 0.160050 0.275198 0.042 Uiso 1 1 calc R U . . .
C17 C -0.1220(2) -0.03497(13) 0.19908(17) 0.0330(4) Uani 1 1 d . . . . .
H17A H -0.082277 -0.054274 0.148204 0.050 Uiso 1 1 calc R U . . .
H17B H -0.206204 -0.059554 0.183832 0.050 Uiso 1 1 calc R U . . .
H17C H -0.071567 -0.053562 0.266792 0.050 Uiso 1 1 calc R U . . .
C18 C -0.20678(18) 0.09715(14) 0.08863(15) 0.0294(4) Uani 1 1 d . . . . .
H18A H -0.206956 0.159745 0.088344 0.044 Uiso 1 1 calc R U . . .
H18B H -0.293185 0.076185 0.071671 0.044 Uiso 1 1 calc R U . . .
H18C H -0.167508 0.076154 0.038221 0.044 Uiso 1 1 calc R U . . .
H1 H 0.2062(19) 0.2494(13) 0.1757(15) 0.021(5) Uiso 1 1 d . . . . .
H3 H 0.013(2) 0.1930(14) 0.2305(16) 0.028(5) Uiso 1 1 d . . . . .
F1 F 0.56787(13) 0.14348(9) 0.71533(10) 0.0392(3) Uani 1 1 d . . . . .
F2 F 0.39814(12) 0.19000(8) 0.76555(11) 0.0416(3) Uani 1 1 d . . . . .
F3 F 0.43631(11) 0.04609(7) 0.75759(10) 0.0346(3) Uani 1 1 d . . . . .
F4 F 0.56970(14) 0.13021(9) 0.88227(9) 0.0458(3) Uani 1 1 d . . . . .
B1 B 0.4933(2) 0.12678(14) 0.78096(16) 0.0246(4) Uani 1 1 d . . . . .

loop_
_atom_site_aniso_label
_atom_site_aniso_U_11
_atom_site_aniso_U_22
_atom_site_aniso_U_33
_atom_site_aniso_U_23
_atom_site_aniso_U_13
_atom_site_aniso_U_12
Fe1 0.01663(13) 0.02708(14) 0.01569(12) -0.00069(9) 0.00399(9) 0.00118(10)
P1 0.0197(2) 0.0252(2) 0.0191(2) -0.00004(17) 0.00662(17) -0.00127(18)
P2 0.0225(2) 0.0273(2) 0.0202(2) -0.00357(18) 0.00773(18) -0.00316(19)
P3 0.0169(2) 0.0232(2) 0.0166(2) 0.00079(16) 0.00422(16) -0.00099(17)
C1 0.0195(9) 0.0258(9) 0.0207(8) -0.0019(7) 0.0063(7) -0.0035(7)
C2 0.0252(9) 0.0259(9) 0.0265(9) -0.0043(7) 0.0075(7) -0.0029(7)
C3 0.0231(9) 0.0339(10) 0.0243(9) -0.0087(8) 0.0045(7) -0.0061(8)
C4 0.0162(8) 0.0362(11) 0.0245(9) 0.0001(8) 0.0028(7) -0.0003(8)
C5 0.0178(8) 0.0274(9) 0.0243(9) -0.0030(7) 0.0078(7) 0.0007(7)
C6 0.0173(8) 0.0305(10) 0.0194(8) 0.0025(7) 0.0049(7) -0.0012(7)
C7 0.0200(9) 0.0409(11) 0.0194(8) -0.0009(8) 0.0079(7) 0.0047(8)
C8 0.0215(9) 0.0523(13) 0.0170(8) 0.0004(8) 0.0077(7) 0.0027(9)
C9 0.0216(9) 0.0427(11) 0.0236(9) 0.0110(8) 0.0062(7) 0.0029(8)
C10 0.0215(9) 0.0297(10) 0.0256(9) 0.0064(8) 0.0071(7) -0.0002(7)
C11 0.0227(9) 0.0293(10) 0.0236(9) 0.0043(7) 0.0100(7) -0.0001(7)
C13 0.0370(12) 0.0503(14) 0.0368(11) 0.0011(10) 0.0168(10) -0.0181(10)
C12 0.0358(11) 0.0397(11) 0.0273(10) 0.0111(9) 0.0134(9) 0.0054(9)
C14 0.0316(11) 0.0383(11) 0.0321(10) 0.0047(9) 0.0164(9) 0.0076(9)
C15 0.0173(8) 0.0261(9) 0.0235(8) -0.0001(7) 0.0048(7) -0.0026(7)
C16 0.0212(9) 0.0352(10) 0.0273(9) -0.0017(8) 0.0084(7) -0.0057(8)
C17 0.0279(10) 0.0270(10) 0.0426(12) -0.0019(9) 0.0078(9) -0.0049(8)
C18 0.0212(9) 0.0396(11) 0.0245(9) 0.0000(8) 0.0019(7) -0.0011(8)
F1 0.0443(7) 0.0447(7) 0.0345(6) 0.0019(5) 0.0205(6) -0.0063(6)
F2 0.0379(7) 0.0278(6) 0.0592(8) -0.0022(6) 0.0141(6) 0.0035(5)
F3 0.0337(6) 0.0227(6) 0.0450(7) -0.0010(5) 0.0078(5) -0.0034(5)
F4 0.0513(8) 0.0585(9) 0.0209(6) -0.0018(5) 0.0000(6) -0.0081(7)
B1 0.0297(11) 0.0239(10) 0.0193(9) 0.0002(8) 0.0061(8) -0.0029(8)

loop_
_atom_type_symbol
_atom_type_description
_atom_type_scat_dispersion_real
_atom_type_scat_dispersion_imag
_atom_type_scat_source
C C 0.0033 0.0016 'International Tables Vol C Tables 4.2.6.8 and 6.1.1.4'
H H 0.0000 0.0000 'International Tables Vol C Tables 4.2.6.8 and 6.1.1.4'
B B 0.0013 0.0007 'International Tables Vol C Tables 4.2.6.8 and 6.1.1.4'
F F 0.0171 0.0103 'International Tables Vol C Tables 4.2.6.8 and 6.1.1.4'
Fe Fe 0.3463 0.8444 'International Tables Vol C Tables 4.2.6.8 and 6.1.1.4'
P P 0.1023 0.0942 'International Tables Vol C Tables 4.2.6.8 and 6.1.1.4'

loop_
_exptl_crystal_face_index_h
_exptl_crystal_face_index_k
_exptl_crystal_face_index_l
_exptl_crystal_face_perp_dist
0 0 1 0.0620
0 1 -2 0.0550
0 -1 -4 0.0590
0 -1 0 0.1850
0 10 1 0.1540
-8 1 3 0.0100
8 -1 -3 0.0100

loop_
_geom_angle_atom_site_label_1
_geom_angle_atom_site_label_2
_geom_angle_atom_site_label_3
_geom_angle
_geom_angle_site_symmetry_1
_geom_angle_site_symmetry_3
_geom_angle_publ_flag
C1 Fe1 C2 41.49(7) . . ?
C1 Fe1 C3 68.76(7) . . ?
C1 Fe1 C4 68.82(7) . . ?
C1 Fe1 C5 41.34(7) . . ?
C1 Fe1 C7 125.89(8) . . ?
C1 Fe1 C8 162.60(8) . . ?
C1 Fe1 C9 156.21(8) . . ?
C1 Fe1 C10 121.21(7) . . ?
C2 Fe1 C3 40.53(8) . . ?
C2 Fe1 C4 68.58(8) . . ?
C2 Fe1 C8 124.42(8) . . ?
C2 Fe1 C9 160.15(8) . . ?
C3 Fe1 C8 106.91(8) . . ?
C4 Fe1 C3 40.44(8) . . ?
C4 Fe1 C8 119.57(8) . . ?
C4 Fe1 C9 105.97(8) . . ?
C5 Fe1 C2 69.63(8) . . ?
C5 Fe1 C3 68.82(8) . . ?
C5 Fe1 C4 40.90(7) . . ?
C5 Fe1 C7 163.15(7) . . ?
C5 Fe1 C8 154.48(8) . . ?
C5 Fe1 C9 119.56(8) . . ?
C6 Fe1 C1 108.26(7) . . ?
C6 Fe1 C2 122.26(8) . . ?
C6 Fe1 C3 157.29(8) . . ?
C6 Fe1 C4 161.35(8) . . ?
C6 Fe1 C5 124.78(7) . . ?
C6 Fe1 C7 41.50(7) . . ?
C6 Fe1 C8 68.83(7) . . ?
C6 Fe1 C9 68.87(7) . . ?
C6 Fe1 C10 41.53(7) . . ?
C7 Fe1 C2 107.83(8) . . ?
C7 Fe1 C3 120.76(8) . . ?
C7 Fe1 C4 155.02(8) . . ?
C7 Fe1 C8 40.65(7) . . ?
C7 Fe1 C9 68.59(8) . . ?
C9 Fe1 C3 123.18(8) . . ?
C9 Fe1 C8 40.30(9) . . ?
C10 Fe1 C2 158.06(7) . . ?
C10 Fe1 C3 159.64(8) . . ?
C10 Fe1 C4 123.00(8) . . ?
C10 Fe1 C5 106.04(8) . . ?
C10 Fe1 C7 69.76(8) . . ?
C10 Fe1 C8 68.77(8) . . ?
C10 Fe1 C9 40.86(8) . . ?
P2 P1 H1 112.8(9) . . ?
C1 P1 P2 116.98(6) . . ?
C1 P1 C11 109.93(8) . . ?
C1 P1 H1 101.3(9) . . ?
C11 P1 P2 110.14(6) . . ?
C11 P1 H1 104.7(9) . . ?
P3 P2 P1 89.50(2) . . ?
P2 P3 H3 113.3(10) . . ?
C6 P3 P2 115.16(6) . . ?
C6 P3 C15 109.62(8) . . ?
C6 P3 H3 100.9(10) . . ?
C15 P3 P2 111.74(6) . . ?
C15 P3 H3 105.3(10) . . ?
P1 C1 Fe1 122.01(9) . . ?
C2 C1 Fe1 69.84(10) . . ?
C2 C1 P1 123.95(14) . . ?
C5 C1 Fe1 69.70(10) . . ?
C5 C1 P1 127.68(14) . . ?
C5 C1 C2 108.16(16) . . ?
Fe1 C2 H2 126.4 . . ?
C1 C2 Fe1 68.67(10) . . ?
C1 C2 H2 126.3 . . ?
C3 C2 Fe1 70.20(11) . . ?
C3 C2 C1 107.37(17) . . ?
C3 C2 H2 126.3 . . ?
Fe1 C3 H3A 127.1 . . ?
C2 C3 Fe1 69.27(11) . . ?
C2 C3 H3A 125.7 . . ?
C4 C3 Fe1 69.55(11) . . ?
C4 C3 C2 108.64(16) . . ?
C4 C3 H3A 125.7 . . ?
Fe1 C4 H4 126.8 . . ?
C3 C4 Fe1 70.00(11) . . ?
C3 C4 H4 125.7 . . ?
C3 C4 C5 108.67(17) . . ?
C5 C4 Fe1 69.09(10) . . ?
C5 C4 H4 125.7 . . ?
Fe1 C5 H5 126.2 . . ?
C1 C5 Fe1 68.96(10) . . ?
C1 C5 H5 126.4 . . ?
C4 C5 Fe1 70.01(10) . . ?
C4 C5 C1 107.16(16) . . ?
C4 C5 H5 126.4 . . ?
P3 C6 Fe1 120.64(9) . . ?
C7 C6 Fe1 70.03(10) . . ?
C7 C6 P3 124.27(14) . . ?
C10 C6 Fe1 69.78(10) . . ?
C10 C6 P3 127.13(14) . . ?
C10 C6 C7 108.25(16) . . ?
Fe1 C7 H7 126.3 . . ?
C6 C7 Fe1 68.47(10) . . ?
C6 C7 H7 126.3 . . ?
C8 C7 Fe1 70.45(11) . . ?
C8 C7 C6 107.33(18) . . ?
C8 C7 H7 126.3 . . ?
Fe1 C8 H8 127.3 . . ?
C7 C8 Fe1 68.90(10) . . ?
C7 C8 H8 125.7 . . ?
C9 C8 Fe1 69.64(11) . . ?
C9 C8 C7 108.56(17) . . ?
C9 C8 H8 125.7 . . ?
Fe1 C9 H9 127.1 . . ?
C8 C9 Fe1 70.06(11) . . ?
C8 C9 H9 125.6 . . ?
C8 C9 C10 108.73(17) . . ?
C10 C9 Fe1 68.76(11) . . ?
C10 C9 H9 125.6 . . ?
Fe1 C10 H10 126.1 . . ?
C6 C10 Fe1 68.70(11) . . ?
C6 C10 H10 126.4 . . ?
C9 C10 Fe1 70.38(11) . . ?
C9 C10 C6 107.13(17) . . ?
C9 C10 H10 126.4 . . ?
C13 C11 P1 108.14(13) . . ?
C13 C11 C12 110.54(17) . . ?
C13 C11 C14 110.70(17) . . ?
C12 C11 P1 108.05(13) . . ?
C14 C11 P1 109.02(13) . . ?
C14 C11 C12 110.30(16) . . ?
C11 C13 H13A 109.5 . . ?
C11 C13 H13B 109.5 . . ?
C11 C13 H13C 109.5 . . ?
H13A C13 H13B 109.5 . . ?
H13A C13 H13C 109.5 . . ?
H13B C13 H13C 109.5 . . ?
C11 C12 H12A 109.5 . . ?
C11 C12 H12B 109.5 . . ?
C11 C12 H12C 109.5 . . ?
H12A C12 H12B 109.5 . . ?
H12A C12 H12C 109.5 . . ?
H12B C12 H12C 109.5 . . ?
C11 C14 H14A 109.5 . . ?
C11 C14 H14B 109.5 . . ?
C11 C14 H14C 109.5 . . ?
H14A C14 H14B 109.5 . . ?
H14A C14 H14C 109.5 . . ?
H14B C14 H14C 109.5 . . ?
C16 C15 P3 106.81(12) . . ?
C17 C15 P3 109.60(13) . . ?
C17 C15 C16 110.93(16) . . ?
C17 C15 C18 111.33(16) . . ?
C18 C15 P3 108.13(13) . . ?
C18 C15 C16 109.90(15) . . ?
C15 C16 H16A 109.5 . . ?
C15 C16 H16B 109.5 . . ?
C15 C16 H16C 109.5 . . ?
H16A C16 H16B 109.5 . . ?
H16A C16 H16C 109.5 . . ?
H16B C16 H16C 109.5 . . ?
C15 C17 H17A 109.5 . . ?
C15 C17 H17B 109.5 . . ?
C15 C17 H17C 109.5 . . ?
H17A C17 H17B 109.5 . . ?
H17A C17 H17C 109.5 . . ?
H17B C17 H17C 109.5 . . ?
C15 C18 H18A 109.5 . . ?
C15 C18 H18B 109.5 . . ?
C15 C18 H18C 109.5 . . ?
H18A C18 H18B 109.5 . . ?
H18A C18 H18C 109.5 . . ?
H18B C18 H18C 109.5 . . ?
F1 B1 F2 109.22(16) . . ?
F3 B1 F1 109.26(16) . . ?
F3 B1 F2 108.85(17) . . ?
F4 B1 F1 108.95(17) . . ?
F4 B1 F2 109.29(17) . . ?
F4 B1 F3 111.25(16) . . ?

loop_
_geom_bond_atom_site_label_1
_geom_bond_atom_site_label_2
_geom_bond_distance
_geom_bond_site_symmetry_2
_geom_bond_publ_flag
Fe1 C1 2.0224(18) . ?
Fe1 C2 2.0381(19) . ?
Fe1 C3 2.0504(19) . ?
Fe1 C4 2.0445(18) . ?
Fe1 C5 2.0323(18) . ?
Fe1 C6 2.0139(18) . ?
Fe1 C7 2.0347(18) . ?
Fe1 C8 2.0553(18) . ?
Fe1 C9 2.050(2) . ?
Fe1 C10 2.0283(19) . ?
P1 P2 2.1284(7) . ?
P1 C1 1.7821(18) . ?
P1 C11 1.8378(18) . ?
P1 H1 1.28(2) . ?
P2 P3 2.1265(6) . ?
P3 C6 1.7788(18) . ?
P3 C15 1.8351(18) . ?
P3 H3 1.26(2) . ?
C1 C2 1.438(3) . ?
C1 C5 1.431(3) . ?
C2 H2 0.9300 . ?
C2 C3 1.416(3) . ?
C3 H3A 0.9300 . ?
C3 C4 1.415(3) . ?
C4 H4 0.9300 . ?
C4 C5 1.425(3) . ?
C5 H5 0.9300 . ?
C6 C7 1.434(3) . ?
C6 C10 1.433(3) . ?
C7 H7 0.9300 . ?
C7 C8 1.421(3) . ?
C8 H8 0.9300 . ?
C8 C9 1.414(3) . ?
C9 H9 0.9300 . ?
C9 C10 1.424(3) . ?
C10 H10 0.9300 . ?
C11 C13 1.523(3) . ?
C11 C12 1.534(3) . ?
C11 C14 1.525(3) . ?
C13 H13A 0.9600 . ?
C13 H13B 0.9600 . ?
C13 H13C 0.9600 . ?
C12 H12A 0.9600 . ?
C12 H12B 0.9600 . ?
C12 H12C 0.9600 . ?
C14 H14A 0.9600 . ?
C14 H14B 0.9600 . ?
C14 H14C 0.9600 . ?
C15 C16 1.534(3) . ?
C15 C17 1.525(3) . ?
C15 C18 1.531(2) . ?
C16 H16A 0.9600 . ?
C16 H16B 0.9600 . ?
C16 H16C 0.9600 . ?
C17 H17A 0.9600 . ?
C17 H17B 0.9600 . ?
C17 H17C 0.9600 . ?
C18 H18A 0.9600 . ?
C18 H18B 0.9600 . ?
C18 H18C 0.9600 . ?
F1 B1 1.392(2) . ?
F2 B1 1.392(3) . ?
F3 B1 1.380(2) . ?
F4 B1 1.376(2) . ?

loop_
_geom_torsion_atom_site_label_1
_geom_torsion_atom_site_label_2
_geom_torsion_atom_site_label_3
_geom_torsion_atom_site_label_4
_geom_torsion
_geom_torsion_site_symmetry_1
_geom_torsion_site_symmetry_2
_geom_torsion_site_symmetry_3
_geom_torsion_site_symmetry_4
_geom_torsion_publ_flag
Fe1 C1 C2 C3 59.79(13) . . . . ?
Fe1 C1 C5 C4 -59.85(12) . . . . ?
Fe1 C2 C3 C4 58.54(13) . . . . ?
Fe1 C3 C4 C5 58.41(13) . . . . ?
Fe1 C4 C5 C1 59.19(12) . . . . ?
Fe1 C6 C7 C8 -60.01(13) . . . . ?
Fe1 C6 C10 C9 60.18(13) . . . . ?
Fe1 C7 C8 C9 -58.47(14) . . . . ?
Fe1 C8 C9 C10 -58.00(13) . . . . ?
Fe1 C9 C10 C6 -59.11(12) . . . . ?
P1 C1 C2 Fe1 115.69(14) . . . . ?
P1 C1 C2 C3 175.49(13) . . . . ?
P1 C1 C5 Fe1 -115.37(15) . . . . ?
P1 C1 C5 C4 -175.22(14) . . . . ?
P2 P1 C1 Fe1 -38.08(13) . . . . ?
P2 P1 C1 C2 -124.11(14) . . . . ?
P2 P1 C1 C5 49.97(18) . . . . ?
P2 P1 C11 C13 -168.24(13) . . . . ?
P2 P1 C11 C12 72.08(14) . . . . ?
P2 P1 C11 C14 -47.81(14) . . . . ?
P2 P3 C6 Fe1 48.09(13) . . . . ?
P2 P3 C6 C7 133.69(14) . . . . ?
P2 P3 C6 C10 -38.73(19) . . . . ?
P2 P3 C15 C16 179.90(11) . . . . ?
P2 P3 C15 C17 59.66(14) . . . . ?
P2 P3 C15 C18 -61.87(14) . . . . ?
P3 C6 C7 Fe1 -114.11(14) . . . . ?
P3 C6 C7 C8 -174.12(14) . . . . ?
P3 C6 C10 Fe1 113.72(15) . . . . ?
P3 C6 C10 C9 173.90(14) . . . . ?
C1 P1 C11 C13 -37.92(17) . . . . ?
C1 P1 C11 C12 -157.60(14) . . . . ?
C1 P1 C11 C14 82.51(15) . . . . ?
C1 C2 C3 Fe1 -58.83(13) . . . . ?
C1 C2 C3 C4 -0.3(2) . . . . ?
C2 C1 C5 Fe1 59.46(13) . . . . ?
C2 C1 C5 C4 -0.4(2) . . . . ?
C2 C3 C4 Fe1 -58.37(13) . . . . ?
C2 C3 C4 C5 0.0(2) . . . . ?
C3 C4 C5 Fe1 -58.97(13) . . . . ?
C3 C4 C5 C1 0.2(2) . . . . ?
C5 C1 C2 Fe1 -59.38(12) . . . . ?
C5 C1 C2 C3 0.4(2) . . . . ?
C6 P3 C15 C16 50.99(15) . . . . ?
C6 P3 C15 C17 -69.25(15) . . . . ?
C6 P3 C15 C18 169.22(13) . . . . ?
C6 C7 C8 Fe1 58.76(13) . . . . ?
C6 C7 C8 C9 0.3(2) . . . . ?
C7 C6 C10 Fe1 -59.69(13) . . . . ?
C7 C6 C10 C9 0.5(2) . . . . ?
C7 C8 C9 Fe1 58.01(14) . . . . ?
C7 C8 C9 C10 0.0(2) . . . . ?
C8 C9 C10 Fe1 58.79(14) . . . . ?
C8 C9 C10 C6 -0.3(2) . . . . ?
C10 C6 C7 Fe1 59.53(13) . . . . ?
C10 C6 C7 C8 -0.5(2) . . . . ?
C11 P1 C1 Fe1 -164.64(10) . . . . ?
C11 P1 C1 C2 109.33(16) . . . . ?
C11 P1 C1 C5 -76.59(18) . . . . ?
C15 P3 C6 Fe1 175.10(10) . . . . ?
C15 P3 C6 C7 -99.31(17) . . . . ?
C15 P3 C6 C10 88.28(18) . . . . ?
